data_2002411
loop_
_publ_author_name
'Mueller-Buschbaum, Hk'
'Boehlke, A'

_publ_section_title
;
Metastabile Oxometallate der Lanthanoidmetalle: Zur Kenntnis von Sr3
Pr4 O9 und Sr3 La2 Sm2 O9. Mit einem Beitrag ueber Sr Pr2 O4
;
_journal_name_full
;
Zeitschrift fuer Anorganische und Allgemeine Chemie
;
_journal_page_first 212
_journal_page_last 218
_journal_paper_doi 10.1002/zaac.19875531025
_journal_volume 553
_journal_year 1987
_chemical_formula_structural 'Sr3 La2 Sm2 O9'
_chemical_formula_sum 'La2 O9 Sm2 Sr3'
_chemical_name_systematic 'Tristrontium dilanthanum disamarium oxide'
_space_group_IT_number 9
_symmetry_cell_setting monoclinic
_symmetry_Int_Tables_number 9
_symmetry_space_group_name_Hall 'C -2yc'
_symmetry_space_group_name_H-M 'C 1 c 1'
_cell_angle_alpha 90
_cell_angle_beta 115.61(5)
_cell_angle_gamma 90
_cell_formula_units_Z 4
_cell_length_a 11.518(11)
_cell_length_b 7.263(6)
_cell_length_c 13.290(7)
_cell_volume 1002.6
_refine_ls_R_factor_all 0.12
_cod_database_code 2002411

loop_
_symmetry_equiv_pos_as_xyz
x,y,z
x,-y,1/2+z
1/2+x,1/2+y,z
1/2+x,1/2-y,1/2+z

loop_
_atom_site_label
_atom_site_type_symbol
_atom_site_symmetry_multiplicity
_atom_site_Wyckoff_symbol
_atom_site_fract_x
_atom_site_fract_y
_atom_site_fract_z
_atom_site_occupancy
_atom_site_attached_hydrogens
_atom_site_calc_flag
Sr1 Sr2+ 4 a 0.75 0.0850(13) 0. 0.4286 0 d
Sr2 Sr2+ 4 a 0.5750(11) 0.8040(9) 0.2211(11) 0.4286 0 d
Sr3 Sr2+ 4 a 0.8303(13) 0.1382(15) 0.2886(11) 0.4286 0 d
Sr4 Sr2+ 4 a 0.8368(12) 0.3383(13) 0.6692(11) 0.4286 0 d
Sr5 Sr2+ 4 a 0.6238(11) 0.6165(15) 0.8791(9) 0.4286 0 d
Sr6 Sr2+ 4 a 0.9361(10) 0.4456(11) 0.9492(8) 0.4286 0 d
Sr7 Sr2+ 4 a 0.0594(12) 0.8764(15) 0.0841(10) 0.4286 0 d
La1 La3+ 4 a 0.75 0.0850(13) 0. 0.2857 0 d
La2 La3+ 4 a 0.5750(11) 0.8040(9) 0.2211(11) 0.2857 0 d
La3 La3+ 4 a 0.8303(13) 0.1382(15) 0.2886(11) 0.2857 0 d
La4 La3+ 4 a 0.8368(12) 0.3383(13) 0.6692(11) 0.2857 0 d
La5 La3+ 4 a 0.6238(11) 0.6165(15) 0.8791(9) 0.2857 0 d
La6 La3+ 4 a 0.9361(10) 0.4456(11) 0.9492(8) 0.2857 0 d
La7 La3+ 4 a 0.0594(12) 0.8764(15) 0.0841(10) 0.2857 0 d
Sm1 Sm3+ 4 a 0.75 0.0850(13) 0. 0.2857 0 d
Sm2 Sm3+ 4 a 0.5750(11) 0.8040(9) 0.2211(11) 0.2857 0 d
Sm3 Sm3+ 4 a 0.8303(13) 0.1382(15) 0.2886(11) 0.2857 0 d
Sm4 Sm3+ 4 a 0.8368(12) 0.3383(13) 0.6692(11) 0.2857 0 d
Sm5 Sm3+ 4 a 0.6238(11) 0.6165(15) 0.8791(9) 0.2857 0 d
Sm6 Sm3+ 4 a 0.9361(10) 0.4456(11) 0.9492(8) 0.2857 0 d
Sm7 Sm3+ 4 a 0.0594(12) 0.8764(15) 0.0841(10) 0.2857 0 d
O1 O2- 4 a 0.106(8) 0.186(13) 0.056 1. 0 d
O2 O2- 4 a 0.338(9) 0.107(13) 0.576(8) 1. 0 d
O3 O2- 4 a 0.317(8) 0.335(12) 0.351(7) 1. 0 d
O4 O2- 4 a 0.042(9) 0.203(13) 0.404(8) 1. 0 d
O5 O2- 4 a 0.140(9) 0.589(13) 0.130(8) 1. 0 d
O6 O2- 4 a 0.242(9) 0.948(12) 0.274(8) 1. 0 d
O7 O2- 4 a 0.064(8) 0.572(12) 0.341(7) 1. 0 d
O8 O2- 4 a 0.435(9) 0.469(12) 0.195(9) 1. 0 d
O9 O2- 4 a 0.824(8) 0.236(12) 0.476(8) 1. 0 d

loop_
_atom_type_symbol
_atom_type_oxidation_number
Sr2+ 2.000
La3+ 3.000
Sm3+ 3.000
O2- -2.000
